data_2016332
loop_
_publ_author_name
'Jean-Baptiste Arlin'
'Fiona Addison'
'Alan R. Kennedy'

_publ_section_title
;
 Lithium aspirinate hemihydrate
;
_journal_coeditor_code GZ3111
_journal_issue 12
_journal_name_full 'Acta Crystallographica Section C'
_journal_page_first m563
_journal_page_last m565
_journal_paper_doi 10.1107/S0108270107051104
_journal_volume 63
_journal_year 2007
_chemical_formula_iupac '[Li (C9 H7 O4)], 0.5H2 O'
_chemical_formula_moiety 'C9 H8 Li O4.50'
_chemical_formula_sum 'C9 H8 Li O4.5'
_chemical_formula_weight 195.09
_chemical_name_common 'Lithium acetysalicylate hemihydrate'
_chemical_name_systematic
;
catena-Poly[[lithium(I)-\m~3~-acetylsalicylato] hemihydrate]
;
_space_group_IT_number 15
_symmetry_cell_setting monoclinic
_symmetry_space_group_name_Hall '-C 2yc'
_symmetry_space_group_name_H-M 'C 1 2/c 1'
_atom_sites_solution_hydrogens geom
_atom_sites_solution_primary direct
_atom_sites_solution_secondary difmap
_audit_creation_method SHELXL-97
_cell_angle_alpha 90.00
_cell_angle_beta 108.687(3)
_cell_angle_gamma 90.00
_cell_formula_units_Z 8
_cell_length_a 26.262(3)
_cell_length_b 7.1677(7)
_cell_length_c 10.3351(8)
_cell_measurement_reflns_used 1779
_cell_measurement_temperature 123(2)
_cell_measurement_theta_max 25
_cell_measurement_theta_min 1
_cell_volume 1842.9(3)
_computing_cell_refinement
;
DENZO (Otwinowski & Minor, 1997) and COLLECT (Hooft, 1998)
;
_computing_data_collection
;
DENZO (Otwinowski & Minor, 1997) and COLLECT (Hooft, 1998)
;
_computing_data_reduction 'DENZO (Otwinowski & Minor, 1997)'
_computing_molecular_graphics 'ORTEPII (Johnson, 1976)'
_computing_publication_material 'SHELXL97 (Sheldrick, 1997)'
_computing_structure_refinement 'SHELXL97 (Sheldrick, 1997)'
_computing_structure_solution 'SHELXS97 (Sheldrick, 1997)'
_diffrn_ambient_temperature 123(2)
_diffrn_measured_fraction_theta_full 0.995
_diffrn_measured_fraction_theta_max 0.995
_diffrn_measurement_device_type 'Nonius KappaCCD'
_diffrn_measurement_method 'Phi and omega scans'
_diffrn_radiation_monochromator graphite
_diffrn_radiation_source 'fine-focus sealed tube'
_diffrn_radiation_type MoK\a
_diffrn_radiation_wavelength 0.71073
_diffrn_reflns_av_R_equivalents 0.10
_diffrn_reflns_av_sigmaI/netI 0.0558
_diffrn_reflns_limit_h_max 31
_diffrn_reflns_limit_h_min -31
_diffrn_reflns_limit_k_max 8
_diffrn_reflns_limit_k_min -8
_diffrn_reflns_limit_l_max 12
_diffrn_reflns_limit_l_min -12
_diffrn_reflns_number 15207
_diffrn_reflns_theta_full 25.04
_diffrn_reflns_theta_max 25.04
_diffrn_reflns_theta_min 1.64
_diffrn_standards_number 0
_exptl_absorpt_coefficient_mu 0.112
_exptl_absorpt_correction_type none
_exptl_crystal_colour colourless
_exptl_crystal_density_diffrn 1.406
_exptl_crystal_density_method 'not measured'
_exptl_crystal_description block
_exptl_crystal_F_000 808
_exptl_crystal_size_max 0.2
_exptl_crystal_size_mid 0.1
_exptl_crystal_size_min 0.05
_refine_diff_density_max 0.204
_refine_diff_density_min -0.194
_refine_ls_extinction_method none
_refine_ls_goodness_of_fit_ref 1.020
_refine_ls_hydrogen_treatment mixed
_refine_ls_matrix_type full
_refine_ls_number_parameters 137
_refine_ls_number_reflns 1624
_refine_ls_number_restraints 0
_refine_ls_restrained_S_all 1.020
_refine_ls_R_factor_all 0.0752
_refine_ls_R_factor_gt 0.0404
_refine_ls_shift/su_max 0.001
_refine_ls_shift/su_mean 0.000
_refine_ls_structure_factor_coef Fsqd
_refine_ls_weighting_details 'calc w=1/[\s^2^(Fo^2^)+(0.0429P)^2^+0.6425P] where P=(Fo^2^+2Fc^2^)/3'
_refine_ls_weighting_scheme calc
_refine_ls_wR_factor_gt 0.0836
_refine_ls_wR_factor_ref 0.0947
_reflns_number_gt 1110
_reflns_number_total 1624
_reflns_threshold_expression I>2\s(I)
_cod_data_source_file gz3111.cif
_cod_data_source_block I
_cod_original_sg_symbol_H-M C2/c
_cod_original_formula_sum 'C9 H8 Li O4.50'
_cod_database_code 2016332
_cod_database_fobs_code 2016332

loop_
_symmetry_equiv_pos_as_xyz
'x, y, z'
'-x, y, -z+1/2'
'x+1/2, y+1/2, z'
'-x+1/2, y+1/2, -z+1/2'
'-x, -y, -z'
'x, -y, z-1/2'
'-x+1/2, -y+1/2, -z'
'x+1/2, -y+1/2, z-1/2'

loop_
_atom_site_type_symbol
_atom_site_label
_atom_site_fract_x
_atom_site_fract_y
_atom_site_fract_z
_atom_site_U_iso_or_equiv
_atom_site_adp_type
_atom_site_calc_flag
_atom_site_refinement_flags
_atom_site_occupancy
Li Li1 0.02010(13) -0.0544(5) 0.8937(3) 0.0219(8) Uani d . 1
O O1 0.07068(5) 0.0609(2) 0.81992(13) 0.0205(4) Uani d . 1
O O2 0.04460(5) 0.07209(19) 0.59259(13) 0.0198(4) Uani d . 1
O O3 0.15480(5) 0.2895(2) 0.94946(12) 0.0211(4) Uani d . 1
O O4 0.08880(6) 0.4919(2) 0.84472(15) 0.0290(4) Uani d . 1
O O1W 0.0000 -0.2690(3) 0.7500 0.0239(5) Uani d S 1
H H1W -0.0303(10) -0.344(4) 0.720(3) 0.083(11) Uiso d . 1
C C1 0.07898(8) 0.0987(3) 0.70955(19) 0.0163(5) Uani d . 1
C C2 0.13287(8) 0.1787(3) 0.71430(19) 0.0153(5) Uani d . 1
C C3 0.14939(8) 0.1647(3) 0.5987(2) 0.0183(5) Uani d . 1
H H3 0.1271 0.1017 0.5200 0.022 Uiso calc R 1
C C4 0.19762(8) 0.2409(3) 0.5971(2) 0.0218(5) Uani d . 1
H H4 0.2078 0.2315 0.5171 0.026 Uiso calc R 1
C C5 0.23108(8) 0.3308(3) 0.7114(2) 0.0251(5) Uani d . 1
H H5 0.2642 0.3825 0.7101 0.030 Uiso calc R 1
C C6 0.21580(8) 0.3448(3) 0.8274(2) 0.0221(5) Uani d . 1
H H6 0.2386 0.4053 0.9066 0.027 Uiso calc R 1
C C7 0.16743(8) 0.2705(3) 0.82760(19) 0.0170(5) Uani d . 1
C C8 0.11093(9) 0.3965(3) 0.9424(2) 0.0227(5) Uani d . 1
C C9 0.09594(10) 0.3782(3) 1.0690(2) 0.0317(6) Uani d . 1
H H9A 0.0704 0.4768 1.0712 0.048 Uiso calc R 1
H H9B 0.1282 0.3899 1.1490 0.048 Uiso calc R 1
H H9C 0.0794 0.2560 1.0702 0.048 Uiso calc R 1

loop_
_atom_site_aniso_label
_atom_site_aniso_U_11
_atom_site_aniso_U_22
_atom_site_aniso_U_33
_atom_site_aniso_U_12
_atom_site_aniso_U_13
_atom_site_aniso_U_23
Li1 0.0189(19) 0.029(2) 0.0178(19) -0.0011(17) 0.0060(16) 0.0022(16)
O1 0.0219(8) 0.0264(9) 0.0144(8) -0.0044(7) 0.0077(6) 0.0005(6)
O2 0.0174(8) 0.0271(9) 0.0143(7) -0.0038(7) 0.0040(6) -0.0045(7)
O3 0.0233(9) 0.0249(9) 0.0140(8) -0.0014(7) 0.0045(7) -0.0015(6)
O4 0.0358(10) 0.0274(9) 0.0260(9) 0.0063(8) 0.0131(8) 0.0046(7)
O1W 0.0215(14) 0.0222(13) 0.0292(13) 0.000 0.0098(11) 0.000
C1 0.0176(11) 0.0155(11) 0.0153(11) 0.0012(9) 0.0045(9) -0.0017(9)
C2 0.0153(11) 0.0147(11) 0.0158(11) 0.0016(9) 0.0047(9) 0.0019(9)
C3 0.0185(11) 0.0193(11) 0.0169(11) -0.0001(10) 0.0052(9) 0.0012(9)
C4 0.0215(13) 0.0246(13) 0.0238(12) 0.0017(10) 0.0136(10) 0.0027(10)
C5 0.0159(12) 0.0262(12) 0.0347(14) -0.0032(11) 0.0104(10) 0.0011(11)
C6 0.0196(12) 0.0191(12) 0.0234(12) -0.0038(10) 0.0010(10) -0.0026(10)
C7 0.0196(12) 0.0172(12) 0.0152(11) 0.0021(9) 0.0069(9) 0.0023(9)
C8 0.0276(13) 0.0197(12) 0.0231(12) -0.0080(11) 0.0114(11) -0.0069(10)
C9 0.0450(16) 0.0298(14) 0.0257(13) -0.0093(12) 0.0189(12) -0.0064(11)

loop_
_atom_type_symbol
_atom_type_description
_atom_type_scat_dispersion_real
_atom_type_scat_dispersion_imag
_atom_type_scat_source
Li Li -0.0003 0.0001 'International Tables Vol C Tables 4.2.6.8 and 6.1.1.4'
O O 0.0106 0.0060 'International Tables Vol C Tables 4.2.6.8 and 6.1.1.4'
C C 0.0033 0.0016 'International Tables Vol C Tables 4.2.6.8 and 6.1.1.4'
H H 0.0000 0.0000 'International Tables Vol C Tables 4.2.6.8 and 6.1.1.4'

loop_
_geom_angle_atom_site_label_1
_geom_angle_atom_site_label_2
_geom_angle_atom_site_label_3
_geom_angle_site_symmetry_1
_geom_angle_site_symmetry_3
_geom_angle
_geom_angle_publ_flag
O1 Li1 O2 . 6_556 114.21(18) y
O1 Li1 O2 . 2_556 123.60(19) y
O2 Li1 O2 6_556 2_556 87.40(14) y
O1 Li1 O1W . . 94.85(14) y
O2 Li1 O1W 6_556 . 128.69(19) y
O2 Li1 O1W 2_556 . 111.30(16) y
O1 Li1 C1 . 2_556 111.68(15) ?
O2 Li1 C1 6_556 2_556 113.08(15) ?
O2 Li1 C1 2_556 2_556 25.87(7) ?
O1W Li1 C1 . 2_556 91.51(13) ?
O1 Li1 Li1 . 2_556 69.77(13) ?
O2 Li1 Li1 6_556 2_556 175.47(16) ?
O2 Li1 Li1 2_556 2_556 92.03(16) ?
O1W Li1 Li1 . 2_556 47.54(10) ?
C1 Li1 Li1 2_556 2_556 66.18(12) ?
O1 Li1 Li1 . 5_557 131.8(2) ?
O2 Li1 Li1 6_556 5_557 43.97(10) ?
O2 Li1 Li1 2_556 5_557 43.43(10) ?
O1W Li1 Li1 . 5_557 133.1(2) ?
C1 Li1 Li1 2_556 5_557 69.17(14) ?
Li1 Li1 Li1 2_556 5_557 135.3(2) ?
C1 O1 Li1 . . 142.83(16) ?
C1 O2 Li1 . 6 154.97(16) ?
C1 O2 Li1 . 2_556 111.52(15) ?
Li1 O2 Li1 6 2_556 92.60(14) ?
C8 O3 C7 . . 116.28(15) ?
Li1 O1W Li1 . 2_556 84.9(2) ?
Li1 O1W H1W . . 131.2(18) ?
Li1 O1W H1W 2_556 . 101.2(18) ?
O1 C1 O2 . . 123.64(18) ?
O1 C1 C2 . . 118.97(18) ?
O2 C1 C2 . . 117.39(16) ?
C7 C2 C3 . . 117.00(18) ?
C7 C2 C1 . . 123.79(16) ?
C3 C2 C1 . . 119.20(17) ?
C4 C3 C2 . . 121.13(19) ?
C4 C3 H3 . . 119.4 ?
C2 C3 H3 . . 119.4 ?
C5 C4 C3 . . 120.47(19) ?
C5 C4 H4 . . 119.8 ?
C3 C4 H4 . . 119.8 ?
C4 C5 C6 . . 119.4(2) ?
C4 C5 H5 . . 120.3 ?
C6 C5 H5 . . 120.3 ?
C7 C6 C5 . . 119.78(19) ?
C7 C6 H6 . . 120.1 ?
C5 C6 H6 . . 120.1 ?
C6 C7 C2 . . 122.20(17) ?
C6 C7 O3 . . 116.47(18) ?
C2 C7 O3 . . 121.32(17) ?
O4 C8 O3 . . 122.40(18) ?
O4 C8 C9 . . 126.5(2) ?
O3 C8 C9 . . 111.10(19) ?
C8 C9 H9A . . 109.5 ?
C8 C9 H9B . . 109.5 ?
H9A C9 H9B . . 109.5 ?
C8 C9 H9C . . 109.5 ?
H9A C9 H9C . . 109.5 ?
H9B C9 H9C . . 109.5 ?

loop_
_geom_bond_atom_site_label_1
_geom_bond_atom_site_label_2
_geom_bond_site_symmetry_2
_geom_bond_distance
_geom_bond_publ_flag
Li1 O1 . 1.918(3) y
Li1 O2 6_556 1.952(3) y
Li1 O2 2_556 1.971(4) y
Li1 O1W . 2.085(4) y
Li1 Li1 2_556 2.815(6) ?
Li1 Li1 5_557 2.836(6) ?
O1 C1 . 1.258(2) ?
O2 C1 . 1.270(2) ?
O2 Li1 6 1.952(3) ?
O2 Li1 2_556 1.971(4) ?
O3 C8 . 1.367(3) ?
O3 C7 . 1.408(2) ?
O4 C8 . 1.204(2) ?
O1W Li1 2_556 2.085(4) ?
O1W H1W . 0.92(3) ?
C1 C2 . 1.513(3) ?
C1 Li1 2_556 2.708(4) ?
C2 C7 . 1.396(3) ?
C2 C3 . 1.399(3) ?
C3 C4 . 1.384(3) ?
C3 H3 . 0.9500 ?
C4 C5 . 1.384(3) ?
C4 H4 . 0.9500 ?
C5 C6 . 1.385(3) ?
C5 H5 . 0.9500 ?
C6 C7 . 1.378(3) ?
C6 H6 . 0.9500 ?
C8 C9 . 1.488(3) ?
C9 H9A . 0.9800 ?
C9 H9B . 0.9800 ?
C9 H9C . 0.9800 ?

loop_
_geom_hbond_atom_site_label_D
_geom_hbond_atom_site_label_H
_geom_hbond_atom_site_label_A
_geom_hbond_site_symmetry_A
_geom_hbond_distance_DH
_geom_hbond_distance_HA
_geom_hbond_distance_DA
_geom_hbond_angle_DHA
O1W H1W O4 2_546 0.92(3) 1.88(3) 2.806(2) 176(3)

loop_
_geom_torsion_atom_site_label_1
_geom_torsion_atom_site_label_2
_geom_torsion_atom_site_label_3
_geom_torsion_atom_site_label_4
_geom_torsion_site_symmetry_1
_geom_torsion_site_symmetry_4
_geom_torsion
_geom_torsion_publ_flag
O2 Li1 O1 C1 6_556 . 174.2(2) ?
O2 Li1 O1 C1 2_556 . -81.9(3) ?
O1W Li1 O1 C1 . . 37.7(3) ?
Li1 Li1 O1 C1 2_556 . -3.4(2) ?
Li1 Li1 O1 C1 5_557 . -136.8(3) ?
O1 Li1 O1W Li1 . 2_556 -56.77(10) ?
O2 Li1 O1W Li1 6_556 2_556 176.7(3) ?
O2 Li1 O1W Li1 2_556 2_556 72.22(15) ?
C1 Li1 O1W Li1 2_556 2_556 55.14(9) ?
Li1 Li1 O1W Li1 5_557 2_556 117.6(3) ?
Li1 O1 C1 O2 . . 6.7(4) ?
Li1 O1 C1 C2 . . -172.7(2) ?
Li1 O1 C1 Li1 . 2_556 3.4(2) ?
Li1 O2 C1 O1 6 . -168.5(3) ?
Li1 O2 C1 O1 2_556 . -4.9(3) ?
Li1 O2 C1 C2 6 . 10.9(5) ?
Li1 O2 C1 C2 2_556 . 174.55(17) ?
Li1 O2 C1 Li1 6 2_556 -163.6(4) ?
O1 C1 C2 C7 . . -22.1(3) ?
O2 C1 C2 C7 . . 158.46(19) ?
O1 C1 C2 C3 . . 159.22(18) ?
O2 C1 C2 C3 . . -20.2(3) y
C7 C2 C3 C4 . . -0.8(3) ?
C1 C2 C3 C4 . . 177.99(19) ?
C2 C3 C4 C5 . . 1.0(3) ?
C3 C4 C5 C6 . . -0.3(3) ?
C4 C5 C6 C7 . . -0.5(3) ?
C5 C6 C7 C2 . . 0.7(3) ?
C5 C6 C7 O3 . . 179.72(17) ?
C3 C2 C7 C6 . . 0.0(3) ?
C1 C2 C7 C6 . . -178.75(19) ?
C3 C2 C7 O3 . . -179.05(17) ?
C1 C2 C7 O3 . . 2.2(3) ?
C8 O3 C7 C6 . . 115.7(2) ?
C8 O3 C7 C2 . . -65.3(2) ?
C7 O3 C8 O4 . . -10.6(3) ?
C7 O3 C8 C9 . . 169.76(16) ?
